data_1570263
loop_
_publ_author_name
'Jori, Nadir'
'Keener, Megan'
'Rajeshkumar, Thayalan'
'Scopelliti, Rosario'
'Maron, Laurent'
'Mazzanti, Marinella'

_publ_section_title
;
 Dinitrogen cleavage by a dinuclear uranium(iii) complex.
;
_journal_issue 46
_journal_name_full 'Chemical science'
_journal_page_first 13485
_journal_page_last 13494
_journal_paper_doi 10.1039/d3sc05253b
_journal_volume 14
_journal_year 2023
_chemical_formula_moiety 'C72 H162 K O25 Si6 U2, C18 H36 K N2 O6'
_chemical_formula_sum 'C90 H198 K2 N2 O31 Si6 U2'
_chemical_formula_weight 2527.29
_space_group_crystal_system monoclinic
_space_group_IT_number 14
_space_group_name_Hall '-P 2ybc'
_space_group_name_H-M_alt 'P 1 21/c 1'
_atom_sites_solution_hydrogens geom
_atom_sites_solution_primary dual
_atom_sites_solution_secondary difmap
_audit_creation_method SHELXL-2018/3
_audit_update_record
;
2023-06-27 deposited with the CCDC.	2023-11-06 downloaded from the CCDC.
;
_cell_angle_alpha 90
_cell_angle_beta 103.007(7)
_cell_angle_gamma 90
_cell_formula_units_Z 4
_cell_length_a 14.1169(7)
_cell_length_b 42.662(4)
_cell_length_c 21.4737(17)
_cell_measurement_reflns_used 4411
_cell_measurement_temperature 140.01(10)
_cell_measurement_theta_max 72.6290
_cell_measurement_theta_min 3.7370
_cell_volume 12600.8(17)
_computing_cell_refinement 'CrysAlisPro 1.171.40.53 (Rigaku OD, 2019)'
_computing_data_collection 'CrysAlisPro 1.171.40.53 (Rigaku OD, 2019)'
_computing_data_reduction 'CrysAlisPro 1.171.40.53 (Rigaku OD, 2019)'
_computing_molecular_graphics 'Mercury 4.1.3 (CCDC, 2019)'
_computing_publication_material 'CIFTab (Sheldrick, 2015)'
_computing_structure_refinement 'SHELXL-2018/3 (Sheldrick, 2018)'
_computing_structure_solution 'SHELXT (Sheldrick, 2015)'
_diffrn_ambient_environment N~2~
_diffrn_ambient_temperature 140.01(10)
_diffrn_detector 'CCD plate'
_diffrn_detector_area_resol_mean 10.2665
_diffrn_detector_type Atlas
_diffrn_measured_fraction_theta_full 0.974
_diffrn_measured_fraction_theta_max 0.921
_diffrn_measurement_details
;
List of Runs (angles in degrees, time in seconds):

  # Type    Start    End  Width  t~exp~   \w     \q     \k     \f   Frames
#--------------------------------------------------------------------------
  1  \w    -67.00  27.00   1.00   10.00    --  -42.88  57.00-180.00   94
  2  \w    -87.00 -42.00   1.00   10.00    --  -42.88 125.00-120.00   45
  3  \w   -115.00 -18.00   1.00   10.00    --  -42.88 -57.00  30.00   97
  4  \w   -124.00 -87.00   1.00   10.00    --  -42.88 -99.00-180.00   37
  5  \w    -37.00  27.00   1.00   10.00    --  -42.88  37.00 -60.00   64
  6  \w     33.00  98.00   1.00   40.00    --  105.68 -94.00  90.00   65
  7  \w     47.00 103.00   1.00   40.00    --  105.68 -94.00 150.00   56
  8  \w     52.00 103.00   1.00   40.00    --  105.68 -30.00  30.00   51
  9  \w     32.00 115.00   1.00   40.00    --  105.68-125.00  30.00   83
 10  \w     92.00 119.00   1.00   40.00    --  105.68 -45.00 -60.00   27
 11  \w     36.00  96.00   1.00   40.00    --  105.68 -30.00-180.00   60
 12  \w     76.00 107.00   1.00   40.00    --  105.68 -94.00   0.00   31
 13  \w     78.00 178.00   1.00   40.00    --  105.68  30.00  90.00  100
;
_diffrn_measurement_device 'four-circle diffractometer'
_diffrn_measurement_device_type 'SuperNova, Dual, Cu at home/near, Atlas'
_diffrn_measurement_method '\w scans'
_diffrn_radiation_monochromator mirror
_diffrn_radiation_probe x-ray
_diffrn_radiation_type 'Cu K\a'
_diffrn_radiation_wavelength 1.54184
_diffrn_reflns_av_R_equivalents 0.1780
_diffrn_reflns_av_unetI/netI 0.2262
_diffrn_reflns_Laue_measured_fraction_full 0.974
_diffrn_reflns_Laue_measured_fraction_max 0.921
_diffrn_reflns_limit_h_max 10
_diffrn_reflns_limit_h_min -17
_diffrn_reflns_limit_k_max 50
_diffrn_reflns_limit_k_min -51
_diffrn_reflns_limit_l_max 26
_diffrn_reflns_limit_l_min -26
_diffrn_reflns_number 61653
_diffrn_reflns_point_group_measured_fraction_full 0.974
_diffrn_reflns_point_group_measured_fraction_max 0.921
_diffrn_reflns_theta_full 67.684
_diffrn_reflns_theta_max 74.876
_diffrn_reflns_theta_min 3.376
_diffrn_source 'micro-focus sealed X-ray tube'
_diffrn_source_type 'SuperNova (Cu) X-ray Source'
_exptl_absorpt_coefficient_mu 8.844
_exptl_absorpt_correction_T_max 0.759
_exptl_absorpt_correction_T_min 0.528
_exptl_absorpt_correction_type analytical
_exptl_absorpt_process_details
;
CrysAlisPro 1.171.40.53 (Rigaku Oxford Diffraction, 2019)
Analytical numeric absorption correction using a multifaceted crystal
model based on expressions derived by R.C. Clark & J.S. Reid.
(Clark, R. C. & Reid, J. S. (1995). Acta Cryst. A51, 887-897)
Empirical absorption correction using spherical harmonics,
 implemented in SCALE3 ABSPACK scaling algorithm.
;
_exptl_crystal_colour 'clear intense red'
_exptl_crystal_density_diffrn 1.332
_exptl_crystal_description plate
_exptl_crystal_F_000 5224
_exptl_crystal_size_max 0.119
_exptl_crystal_size_mid 0.087
_exptl_crystal_size_min 0.042
_refine_diff_density_max 3.277
_refine_diff_density_min -3.585
_refine_diff_density_rms 0.187
_refine_ls_extinction_method none
_refine_ls_goodness_of_fit_ref 1.027
_refine_ls_hydrogen_treatment constr
_refine_ls_matrix_type full
_refine_ls_number_parameters 1252
_refine_ls_number_reflns 23873
_refine_ls_number_restraints 1262
_refine_ls_restrained_S_all 1.004
_refine_ls_R_factor_all 0.2142
_refine_ls_R_factor_gt 0.1184
_refine_ls_shift/su_max 0.001
_refine_ls_shift/su_mean 0.000
_refine_ls_structure_factor_coef Fsqd
_refine_ls_weighting_details 'w=1/[\s^2^(Fo^2^)+(0.1205P)^2^+27.0916P] where P=(Fo^2^+2Fc^2^)/3'
_refine_ls_weighting_scheme calc
_refine_ls_wR_factor_gt 0.2749
_refine_ls_wR_factor_ref 0.3568
_reflns_Friedel_coverage 0.000
_reflns_number_gt 9876
_reflns_number_total 23873
_reflns_threshold_expression 'I > 2\s(I)'
_cod_data_source_file d3sc05253b2.cif
_cod_data_source_block nj177
_cod_depositor_comments 'Adding full bibliography for 1570263--1570267.cif.'
_cod_original_cell_volume 12600.8(18)
_cod_original_sg_symbol_H-M 'P 21/c'
_cod_database_code 1570263
_shelx_shelxl_version_number 2018/3
_shelx_space_group_comment
;
The symmetry employed for this shelxl refinement is uniquely defined
by the following loop, which should always be used as a source of
symmetry information in preference to the above space-group names.
They are only intended as comments.
;
_shelx_estimated_absorpt_t_min 0.419
_shelx_estimated_absorpt_t_max 0.708

loop_
_space_group_symop_operation_xyz
'x, y, z'
'-x, y+1/2, -z+1/2'
'-x, -y, -z'
'x, -y-1/2, z-1/2'

loop_
_atom_site_label
_atom_site_type_symbol
_atom_site_fract_x
_atom_site_fract_y
_atom_site_fract_z
_atom_site_U_iso_or_equiv
_atom_site_adp_type
_atom_site_occupancy
_atom_site_site_symmetry_order
_atom_site_calc_flag
_atom_site_refinement_flags_posn
_atom_site_refinement_flags_adp
_atom_site_refinement_flags_occupancy
_atom_site_disorder_assembly
_atom_site_disorder_group
U1 U 0.50301(5) 0.41456(2) 0.75630(3) 0.0592(2) Uani 1 1 d . . . . .
U2 U 0.57043(5) 0.32214(2) 0.70337(3) 0.0557(2) Uani 1 1 d . . . . .
K1 K 0.7256(3) 0.38658(14) 0.6997(2) 0.0723(14) Uani 1 1 d . . . . .
Si1 Si 0.6652(4) 0.47202(17) 0.7559(3) 0.0619(15) Uani 1 1 d . . . . .
Si2 Si 0.4242(4) 0.40724(17) 0.9126(3) 0.0630(15) Uani 1 1 d . . . . .
Si3 Si 0.3029(4) 0.43113(16) 0.6128(3) 0.0581(15) Uani 1 1 d . . . . .
Si4 Si 0.3905(4) 0.25708(17) 0.6530(3) 0.0660(16) Uani 1 1 d . . . . .
Si5 Si 0.8109(4) 0.31951(18) 0.8208(3) 0.0639(16) Uani 1 1 d . . . . .
Si6 Si 0.6888(4) 0.33826(17) 0.5629(3) 0.0597(15) Uani 1 1 d . . . . .
O1 O 0.6594(10) 0.4349(4) 0.7535(7) 0.069(3) Uani 1 1 d . . . . .
O2 O 0.7062(11) 0.4870(4) 0.6991(8) 0.082(4) Uani 1 1 d . . . . .
O3 O 0.7310(12) 0.4870(4) 0.8213(7) 0.078(4) Uani 1 1 d . . . . .
O4 O 0.5514(9) 0.4802(4) 0.7457(7) 0.066(3) Uani 1 1 d . . . . .
O21 O 0.4617(10) 0.4150(3) 0.8509(7) 0.063(4) Uani 1 1 d . . . . .
O22 O 0.4219(10) 0.3691(4) 0.9296(7) 0.065(3) Uani 1 1 d . . . . .
O23 O 0.3150(9) 0.4190(3) 0.9125(7) 0.059(3) Uani 1 1 d . . . . .
O24 O 0.5042(10) 0.4220(4) 0.9731(7) 0.065(4) Uani 1 1 d . . . . .
O41 O 0.3721(10) 0.4240(4) 0.6804(7) 0.065(4) Uani 1 1 d . . . . .
O42 O 0.2434(10) 0.3999(4) 0.5794(7) 0.063(3) Uani 1 1 d . . . . .
O43 O 0.2268(9) 0.4580(4) 0.6254(7) 0.067(4) Uani 1 1 d . . . . .
O44 O 0.3551(10) 0.4453(4) 0.5588(7) 0.074(4) Uani 1 1 d . . . . .
O61 O 0.4570(9) 0.2835(4) 0.6915(8) 0.071(4) Uani 1 1 d . . . . .
O62 O 0.4570(14) 0.2306(5) 0.6257(10) 0.118(6) Uani 1 1 d . . . . .
O63 O 0.3266(15) 0.2390(6) 0.6908(9) 0.118(7) Uani 1 1 d . . . . .
O64 O 0.3264(11) 0.2711(4) 0.5884(7) 0.074(4) Uani 1 1 d . . . . .
O81 O 0.7093(10) 0.3127(4) 0.7750(7) 0.071(4) Uani 1 1 d . . . . .
O82 O 0.8943(9) 0.2938(4) 0.8162(7) 0.074(4) Uani 1 1 d . . . . .
O83 O 0.8573(10) 0.3522(4) 0.7958(7) 0.075(4) Uani 1 1 d . . . . .
O84 O 0.8082(11) 0.3214(4) 0.8962(7) 0.072(4) Uani 1 1 d . . . . .
O101 O 0.6413(9) 0.3329(4) 0.6253(7) 0.063(4) Uani 1 1 d . . . . .
O102 O 0.6121(11) 0.3413(4) 0.4949(6) 0.070(4) Uani 1 1 d . . . . .
O103 O 0.7625(10) 0.3106(4) 0.5533(7) 0.070(4) Uani 1 1 d . . . . .
O104 O 0.7454(11) 0.3721(4) 0.5756(7) 0.067(3) Uani 1 1 d . . . . .
O105 O 0.5462(10) 0.3689(3) 0.7296(6) 0.061(3) Uani 1 1 d . . . . .
C1 C 0.7992(16) 0.4994(6) 0.6936(12) 0.073(5) Uani 1 1 d . . . . .
C2 C 0.791(2) 0.5020(7) 0.6217(12) 0.100(9) Uani 1 1 d . . . . .
H2A H 0.766477 0.482198 0.601090 0.150 Uiso 1 1 calc R U . . .
H2B H 0.855106 0.506498 0.613530 0.150 Uiso 1 1 calc R U . . .
H2C H 0.745944 0.518980 0.604444 0.150 Uiso 1 1 calc R U . . .
C3 C 0.8772(19) 0.4771(7) 0.7222(12) 0.092(8) Uani 1 1 d . . . . .
H3A H 0.891899 0.479182 0.768875 0.138 Uiso 1 1 calc R U . . .
H3B H 0.935668 0.481709 0.706483 0.138 Uiso 1 1 calc R U . . .
H3C H 0.855674 0.455639 0.710336 0.138 Uiso 1 1 calc R U . . .
C4 C 0.8137(18) 0.5316(6) 0.7258(14) 0.091(7) Uani 1 1 d . . . . .
H4A H 0.763321 0.545967 0.703465 0.137 Uiso 1 1 calc R U . . .
H4B H 0.877917 0.539740 0.724027 0.137 Uiso 1 1 calc R U . . .
H4C H 0.809191 0.529565 0.770492 0.137 Uiso 1 1 calc R U . . .
C5 C 0.7429(19) 0.4788(7) 0.8885(11) 0.081(6) Uani 1 1 d . . . . .
C6 C 0.803(3) 0.4488(9) 0.8984(15) 0.151(13) Uani 1 1 d . . . . .
H6A H 0.767230 0.432048 0.871714 0.227 Uiso 1 1 calc R U . . .
H6B H 0.815180 0.442553 0.943423 0.227 Uiso 1 1 calc R U . . .
H6C H 0.865004 0.452381 0.886341 0.227 Uiso 1 1 calc R U . . .
C7 C 0.649(2) 0.4757(9) 0.9079(14) 0.132(12) Uani 1 1 d . . . . .
H7A H 0.612600 0.495297 0.898685 0.198 Uiso 1 1 calc R U . . .
H7B H 0.661671 0.471308 0.953848 0.198 Uiso 1 1 calc R U . . .
H7C H 0.611717 0.458494 0.884150 0.198 Uiso 1 1 calc R U . . .
C8 C 0.802(2) 0.5048(8) 0.9245(13) 0.122(11) Uani 1 1 d . . . . .
H8A H 0.864362 0.506101 0.912282 0.183 Uiso 1 1 calc R U . . .
H8B H 0.812657 0.500705 0.970527 0.183 Uiso 1 1 calc R U . . .
H8C H 0.766602 0.524631 0.914476 0.183 Uiso 1 1 calc R U . . .
C9 C 0.4943(18) 0.5102(7) 0.7314(12) 0.076(5) Uani 1 1 d . . . . .
C10 C 0.4023(16) 0.5055(6) 0.7506(14) 0.085(8) Uani 1 1 d . . . . .
H10A H 0.369369 0.486985 0.728951 0.128 Uiso 1 1 calc R U . . .
H10B H 0.360920 0.523983 0.738738 0.128 Uiso 1 1 calc R U . . .
H10C H 0.415057 0.502456 0.796971 0.128 Uiso 1 1 calc R U . . .
C11 C 0.5544(17) 0.5367(6) 0.7634(12) 0.082(6) Uani 1 1 d . . . . .
H11A H 0.568738 0.533643 0.809850 0.123 Uiso 1 1 calc R U . . .
H11B H 0.518732 0.556411 0.752631 0.123 Uiso 1 1 calc R U . . .
H11C H 0.615422 0.537613 0.748951 0.123 Uiso 1 1 calc R U . . .
C12 C 0.4791(18) 0.5142(8) 0.6573(12) 0.097(8) Uani 1 1 d . . . . .
H12A H 0.542404 0.516306 0.646146 0.145 Uiso 1 1 calc R U . . .
H12B H 0.440191 0.533066 0.643626 0.145 Uiso 1 1 calc R U . . .
H12C H 0.445080 0.495844 0.635647 0.145 Uiso 1 1 calc R U . . .
C21 C 0.3469(15) 0.3470(6) 0.9028(11) 0.063(5) Uani 1 1 d . . . . .
C22 C 0.4012(19) 0.3151(6) 0.9125(14) 0.091(8) Uani 1 1 d . . . . .
H22A H 0.453379 0.315246 0.889159 0.137 Uiso 1 1 calc R U . . .
H22B H 0.355383 0.298193 0.896252 0.137 Uiso 1 1 calc R U . . .
H22C H 0.428947 0.311856 0.958096 0.137 Uiso 1 1 calc R U . . .
C23 C 0.3127(18) 0.3530(6) 0.8290(11) 0.079(7) Uani 1 1 d . . . . .
H23A H 0.291675 0.374880 0.821572 0.119 Uiso 1 1 calc R U . . .
H23B H 0.258272 0.339055 0.811093 0.119 Uiso 1 1 calc R U . . .
H23C H 0.366634 0.348926 0.808372 0.119 Uiso 1 1 calc R U . . .
C24 C 0.2658(17) 0.3477(7) 0.9338(13) 0.084(7) Uani 1 1 d . . . . .
H24A H 0.286560 0.339545 0.977368 0.126 Uiso 1 1 calc R U . . .
H24B H 0.212875 0.334673 0.909609 0.126 Uiso 1 1 calc R U . . .
H24C H 0.242901 0.369314 0.935212 0.126 Uiso 1 1 calc R U . . .
C25 C 0.2671(16) 0.4480(5) 0.8862(11) 0.064(5) Uani 1 1 d . . . . .
C26 C 0.3339(18) 0.4760(6) 0.9053(10) 0.075(6) Uani 1 1 d . . . . .
H26A H 0.350165 0.478027 0.952000 0.113 Uiso 1 1 calc R U . . .
H26B H 0.300878 0.495112 0.886354 0.113 Uiso 1 1 calc R U . . .
H26C H 0.393546 0.473004 0.889991 0.113 Uiso 1 1 calc R U . . .
C27 C 0.2303(15) 0.4463(6) 0.8138(10) 0.074(7) Uani 1 1 d . . . . .
H27A H 0.284710 0.441720 0.793903 0.111 Uiso 1 1 calc R U . . .
H27B H 0.201171 0.466488 0.797958 0.111 Uiso 1 1 calc R U . . .
H27C H 0.181308 0.429753 0.803142 0.111 Uiso 1 1 calc R U . . .
C28 C 0.1803(16) 0.4498(6) 0.9186(12) 0.076(7) Uani 1 1 d . . . . .
H28A H 0.144101 0.430059 0.912019 0.113 Uiso 1 1 calc R U . . .
H28B H 0.137435 0.467092 0.899953 0.113 Uiso 1 1 calc R U . . .
H28C H 0.204228 0.453490 0.964547 0.113 Uiso 1 1 calc R U . . .
C29 C 0.5188(19) 0.4176(7) 1.0417(12) 0.078(6) Uani 1 1 d . . . . .
C30 C 0.570(2) 0.4485(7) 1.0721(13) 0.104(9) Uani 1 1 d . . . . .
H30A H 0.630886 0.451446 1.058248 0.156 Uiso 1 1 calc R U . . .
H30B H 0.583730 0.446905 1.118800 0.156 Uiso 1 1 calc R U . . .
H30C H 0.526958 0.466442 1.058199 0.156 Uiso 1 1 calc R U . . .
C31 C 0.590(2) 0.3918(7) 1.0608(11) 0.097(8) Uani 1 1 d . . . . .
H31A H 0.564620 0.372554 1.038024 0.145 Uiso 1 1 calc R U . . .
H31B H 0.600817 0.388280 1.106943 0.145 Uiso 1 1 calc R U . . .
H31C H 0.651648 0.397446 1.049949 0.145 Uiso 1 1 calc R U . . .
C32 C 0.4260(18) 0.4130(7) 1.0638(12) 0.095(9) Uani 1 1 d . . . . .
H32A H 0.380279 0.429823 1.046828 0.143 Uiso 1 1 calc R U . . .
H32B H 0.439983 0.413365 1.110639 0.143 Uiso 1 1 calc R U . . .
H32C H 0.397211 0.392713 1.048453 0.143 Uiso 1 1 calc R U . . .
C41 C 0.2057(17) 0.3741(6) 0.6087(11) 0.070(5) Uani 1 1 d . . . . .
C42 C 0.2849(19) 0.3500(6) 0.6303(13) 0.088(7) Uani 1 1 d . . . . .
H42A H 0.310086 0.343070 0.593613 0.133 Uiso 1 1 calc R U . . .
H42B H 0.258125 0.331910 0.648810 0.133 Uiso 1 1 calc R U . . .
H42C H 0.337743 0.359245 0.662570 0.133 Uiso 1 1 calc R U . . .
C43 C 0.1229(18) 0.3607(6) 0.5557(11) 0.086(8) Uani 1 1 d . . . . .
H43A H 0.085242 0.377997 0.532190 0.129 Uiso 1 1 calc R U . . .
H43B H 0.080197 0.347629 0.575074 0.129 Uiso 1 1 calc R U . . .
H43C H 0.150684 0.347999 0.526216 0.129 Uiso 1 1 calc R U . . .
C44 C 0.1639(17) 0.3848(7) 0.6633(12) 0.089(7) Uani 1 1 d . . . . .
H44A H 0.215699 0.393719 0.696836 0.134 Uiso 1 1 calc R U . . .
H44B H 0.134485 0.366945 0.680526 0.134 Uiso 1 1 calc R U . . .
H44C H 0.114192 0.400812 0.648231 0.134 Uiso 1 1 calc R U . . .
C45 C 0.1553(13) 0.4751(5) 0.5819(11) 0.061(5) Uani 1 1 d . . . . .
C46 C 0.1076(16) 0.4561(6) 0.5213(10) 0.076(6) Uani 1 1 d . . . . .
H46A H 0.155682 0.452309 0.495642 0.114 Uiso 1 1 calc R U . . .
H46B H 0.052828 0.467987 0.496025 0.114 Uiso 1 1 calc R U . . .
H46C H 0.084127 0.436022 0.534108 0.114 Uiso 1 1 calc R U . . .
C47 C 0.0776(16) 0.4827(7) 0.6185(12) 0.085(7) Uani 1 1 d . . . . .
H47A H 0.039278 0.463801 0.621548 0.127 Uiso 1 1 calc R U . . .
H47B H 0.034775 0.499148 0.596099 0.127 Uiso 1 1 calc R U . . .
H47C H 0.108654 0.489916 0.661602 0.127 Uiso 1 1 calc R U . . .
C48 C 0.201(2) 0.5052(7) 0.5646(14) 0.101(8) Uani 1 1 d . . . . .
H48A H 0.233993 0.516036 0.603852 0.152 Uiso 1 1 calc R U . . .
H48B H 0.150355 0.518869 0.539977 0.152 Uiso 1 1 calc R U . . .
H48C H 0.248407 0.500236 0.539027 0.152 Uiso 1 1 calc R U . . .
C49 C 0.4259(17) 0.4317(7) 0.5297(13) 0.083(6) Uani 1 1 d . . . . .
C50 C 0.479(2) 0.4579(7) 0.5060(15) 0.107(9) Uani 1 1 d . . . . .
H50A H 0.432658 0.474123 0.486477 0.161 Uiso 1 1 calc R U . . .
H50B H 0.512739 0.449786 0.474137 0.161 Uiso 1 1 calc R U . . .
H50C H 0.526700 0.466932 0.541881 0.161 Uiso 1 1 calc R U . . .
C51 C 0.492(2) 0.4091(9) 0.5685(15) 0.159(16) Uani 1 1 d . . . . .
H51A H 0.543924 0.420395 0.598228 0.238 Uiso 1 1 calc R U . . .
H51B H 0.521107 0.395805 0.540504 0.238 Uiso 1 1 calc R U . . .
H51C H 0.456184 0.396050 0.592740 0.238 Uiso 1 1 calc R U . . .
C52 C 0.365(2) 0.4152(8) 0.4688(15) 0.120(10) Uani 1 1 d . . . . .
H52A H 0.337139 0.395814 0.481196 0.180 Uiso 1 1 calc R U . . .
H52B H 0.407405 0.410326 0.439659 0.180 Uiso 1 1 calc R U . . .
H52C H 0.312750 0.429196 0.447394 0.180 Uiso 1 1 calc R U . . .
C61 C 0.517(2) 0.2076(8) 0.6538(16) 0.097(7) Uani 1 1 d . . . . .
C62 C 0.5892(17) 0.2189(7) 0.7136(12) 0.089(7) Uani 1 1 d . . . . .
H62A H 0.615634 0.239288 0.705008 0.133 Uiso 1 1 calc R U . . .
H62B H 0.642354 0.203691 0.725074 0.133 Uiso 1 1 calc R U . . .
H62C H 0.556318 0.220944 0.748978 0.133 Uiso 1 1 calc R U . . .
C63 C 0.5779(17) 0.2010(9) 0.6023(15) 0.129(11) Uani 1 1 d . . . . .
H63A H 0.534108 0.195332 0.561619 0.194 Uiso 1 1 calc R U . . .
H63B H 0.623290 0.183747 0.616780 0.194 Uiso 1 1 calc R U . . .
H63C H 0.614512 0.219890 0.596343 0.194 Uiso 1 1 calc R U . . .
C64 C 0.472(2) 0.1775(8) 0.6637(17) 0.125(11) Uani 1 1 d . . . . .
H64A H 0.417841 0.181067 0.684632 0.187 Uiso 1 1 calc R U . . .
H64B H 0.520440 0.163972 0.690783 0.187 Uiso 1 1 calc R U . . .
H64C H 0.447372 0.167255 0.622344 0.187 Uiso 1 1 calc R U . . .
C65 C 0.2980(18) 0.2427(6) 0.7496(12) 0.074(6) Uani 1 1 d . . . . .
C66 C 0.389(2) 0.2458(7) 0.8062(12) 0.105(10) Uani 1 1 d . . . . .
H66A H 0.447424 0.239271 0.791983 0.157 Uiso 1 1 calc R U . . .
H66B H 0.380915 0.232524 0.841804 0.157 Uiso 1 1 calc R U . . .
H66C H 0.396489 0.267731 0.820399 0.157 Uiso 1 1 calc R U . . .
C67 C 0.233(2) 0.2158(7) 0.7570(16) 0.121(11) Uani 1 1 d . . . . .
H67A H 0.168000 0.219519 0.730729 0.182 Uiso 1 1 calc R U . . .
H67B H 0.229995 0.213952 0.801989 0.182 Uiso 1 1 calc R U . . .
H67C H 0.259643 0.196413 0.743295 0.182 Uiso 1 1 calc R U . . .
C68 C 0.243(2) 0.2740(8) 0.7487(17) 0.137(12) Uani 1 1 d . . . . .
H68A H 0.283206 0.291166 0.738881 0.206 Uiso 1 1 calc R U . . .
H68B H 0.228386 0.277588 0.790715 0.206 Uiso 1 1 calc R U . . .
H68C H 0.181995 0.273087 0.716094 0.206 Uiso 1 1 calc R U . . .
C69 C 0.2464(16) 0.2584(6) 0.5397(11) 0.072(5) Uani 1 1 d . . . . .
C70 C 0.244(2) 0.2761(9) 0.4814(13) 0.128(11) Uani 1 1 d . . . . .
H70A H 0.242995 0.298614 0.490722 0.191 Uiso 1 1 calc R U . . .
H70B H 0.185244 0.270579 0.449261 0.191 Uiso 1 1 calc R U . . .
H70C H 0.301558 0.271175 0.465105 0.191 Uiso 1 1 calc R U . . .
C71 C 0.2555(17) 0.2232(6) 0.5332(14) 0.099(9) Uani 1 1 d . . . . .
H71A H 0.307928 0.218585 0.511542 0.149 Uiso 1 1 calc R U . . .
H71B H 0.194120 0.214758 0.508196 0.149 Uiso 1 1 calc R U . . .
H71C H 0.270233 0.213621 0.575778 0.149 Uiso 1 1 calc R U . . .
C72 C 0.1536(17) 0.2648(7) 0.5657(15) 0.103(9) Uani 1 1 d . . . . .
H72A H 0.160342 0.254743 0.607425 0.155 Uiso 1 1 calc R U . . .
H72B H 0.096554 0.256334 0.535741 0.155 Uiso 1 1 calc R U . . .
H72C H 0.145685 0.287482 0.570108 0.155 Uiso 1 1 calc R U . . .
C81 C 0.9097(17) 0.2617(8) 0.8417(13) 0.087(6) Uani 1 1 d . . . . .
C82 C 0.9628(18) 0.2648(8) 0.9128(12) 0.102(9) Uani 1 1 d . . . . .
H82A H 1.026959 0.274251 0.915684 0.154 Uiso 1 1 calc R U . . .
H82B H 0.970540 0.244045 0.932767 0.154 Uiso 1 1 calc R U . . .
H82C H 0.924581 0.278201 0.935063 0.154 Uiso 1 1 calc R U . . .
C83 C 0.981(2) 0.2486(8) 0.8071(15) 0.120(11) Uani 1 1 d . . . . .
H83A H 0.955451 0.250825 0.760949 0.180 Uiso 1 1 calc R U . . .
H83B H 0.991832 0.226366 0.817806 0.180 Uiso 1 1 calc R U . . .
H83C H 1.042544 0.260011 0.819757 0.180 Uiso 1 1 calc R U . . .
C84 C 0.8196(19) 0.2432(8) 0.8353(16) 0.122(11) Uani 1 1 d . . . . .
H84A H 0.781838 0.251376 0.864864 0.184 Uiso 1 1 calc R U . . .
H84B H 0.836002 0.221224 0.845271 0.184 Uiso 1 1 calc R U . . .
H84C H 0.780948 0.244903 0.791327 0.184 Uiso 1 1 calc R U . . .
C85 C 0.9470(16) 0.3681(6) 0.8192(11) 0.068(5) Uani 1 1 d . . . . .
C86 C 0.941(2) 0.3991(7) 0.7890(15) 0.114(10) Uani 1 1 d . . . . .
H86A H 0.930747 0.396641 0.742549 0.171 Uiso 1 1 calc R U . . .
H86C H 1.001920 0.410544 0.805165 0.171 Uiso 1 1 calc R U . . .
H86B H 0.886816 0.410889 0.798985 0.171 Uiso 1 1 calc R U . . .
C87 C 0.9726(18) 0.3693(7) 0.8917(11) 0.095(8) Uani 1 1 d . . . . .
H87A H 0.923568 0.381650 0.906742 0.142 Uiso 1 1 calc R U . . .
H87B H 1.036539 0.379108 0.906360 0.142 Uiso 1 1 calc R U . . .
H87C H 0.974203 0.347986 0.908835 0.142 Uiso 1 1 calc R U . . .
C88 C 1.0273(18) 0.3483(7) 0.7984(14) 0.101(8) Uani 1 1 d . . . . .
H88A H 1.022295 0.326403 0.811224 0.151 Uiso 1 1 calc R U . . .
H88B H 1.091501 0.356535 0.819128 0.151 Uiso 1 1 calc R U . . .
H88C H 1.018760 0.349443 0.751934 0.151 Uiso 1 1 calc R U . . .
C89 C 0.7357(18) 0.3287(8) 0.9296(12) 0.096(7) Uani 1 1 d . . . . .
C90 C 0.785(2) 0.3356(9) 0.9972(12) 0.128(12) Uani 1 1 d . . . . .
H90A H 0.815455 0.316432 1.017541 0.192 Uiso 1 1 calc R U . . .
H90B H 0.736793 0.343114 1.020235 0.192 Uiso 1 1 calc R U . . .
H90C H 0.834624 0.351700 0.998156 0.192 Uiso 1 1 calc R U . . .
C91 C 0.6638(18) 0.3002(9) 0.9227(17) 0.137(12) Uani 1 1 d . . . . .
H91A H 0.635357 0.296412 0.877332 0.205 Uiso 1 1 calc R U . . .
H91B H 0.611875 0.304935 0.944857 0.205 Uiso 1 1 calc R U . . .
H91C H 0.699153 0.281502 0.941604 0.205 Uiso 1 1 calc R U . . .
C92 C 0.6779(19) 0.3564(8) 0.9011(11) 0.109(9) Uani 1 1 d . . . . .
H92A H 0.720865 0.374662 0.903513 0.163 Uiso 1 1 calc R U . . .
H92B H 0.627497 0.360806 0.924619 0.163 Uiso 1 1 calc R U . . .
H92C H 0.647416 0.352075 0.856220 0.163 Uiso 1 1 calc R U . . .
C101 C 0.559(2) 0.3175(8) 0.4524(13) 0.094(7) Uani 1 1 d . . . . .
C102 C 0.465(2) 0.3338(8) 0.4176(17) 0.135(12) Uani 1 1 d . . . . .
H10D H 0.427331 0.339912 0.448563 0.202 Uiso 1 1 calc R U . . .
H10E H 0.427079 0.319415 0.386111 0.202 Uiso 1 1 calc R U . . .
H10F H 0.481807 0.352509 0.395713 0.202 Uiso 1 1 calc R U . . .
C103 C 0.533(2) 0.2900(8) 0.4917(14) 0.115(10) Uani 1 1 d . . . . .
H10G H 0.592664 0.280997 0.517937 0.173 Uiso 1 1 calc R U . . .
H10H H 0.498252 0.273863 0.462786 0.173 Uiso 1 1 calc R U . . .
H10I H 0.491391 0.297477 0.519509 0.173 Uiso 1 1 calc R U . . .
C104 C 0.623(2) 0.3071(8) 0.4077(13) 0.119(10) Uani 1 1 d . . . . .
H10J H 0.649999 0.325581 0.390831 0.178 Uiso 1 1 calc R U . . .
H10K H 0.584208 0.294962 0.372273 0.178 Uiso 1 1 calc R U . . .
H10L H 0.676289 0.294051 0.431416 0.178 Uiso 1 1 calc R U . . .
C105 C 0.8320(13) 0.2931(6) 0.5997(9) 0.057(4) Uani 1 1 d . . . . .
C106 C 0.7780(18) 0.2674(7) 0.6288(14) 0.100(9) Uani 1 1 d . . . . .
H10M H 0.733824 0.277242 0.652285 0.150 Uiso 1 1 calc R U . . .
H10N H 0.825351 0.254415 0.658058 0.150 Uiso 1 1 calc R U . . .
H10O H 0.740563 0.254299 0.594480 0.150 Uiso 1 1 calc R U . . .
C107 C 0.896(2) 0.2768(7) 0.5587(12) 0.102(9) Uani 1 1 d . . . . .
H10P H 0.854627 0.267795 0.520128 0.153 Uiso 1 1 calc R U . . .
H10Q H 0.934803 0.260054 0.583760 0.153 Uiso 1 1 calc R U . . .
H10R H 0.940303 0.292230 0.546427 0.153 Uiso 1 1 calc R U . . .
C108 C 0.8940(19) 0.3137(7) 0.6495(13) 0.102(9) Uani 1 1 d . . . . .
H10S H 0.930232 0.328510 0.628760 0.154 Uiso 1 1 calc R U . . .
H10T H 0.939725 0.300738 0.679892 0.154 Uiso 1 1 calc R U . . .
H10U H 0.852403 0.325383 0.672292 0.154 Uiso 1 1 calc R U . . .
C109 C 0.7932(16) 0.3887(6) 0.5333(10) 0.066(5) Uani 1 1 d . . . . .
C110 C 0.7180(19) 0.4086(7) 0.4877(14) 0.096(8) Uani 1 1 d . . . . .
H11D H 0.672559 0.394887 0.458825 0.144 Uiso 1 1 calc R U . . .
H11E H 0.751078 0.422285 0.462588 0.144 Uiso 1 1 calc R U . . .
H11F H 0.682090 0.421514 0.512372 0.144 Uiso 1 1 calc R U . . .
C111 C 0.8685(18) 0.4097(7) 0.5751(12) 0.091(8) Uani 1 1 d . . . . .
H11G H 0.835917 0.424576 0.598060 0.137 Uiso 1 1 calc R U . . .
H11H H 0.904378 0.421209 0.548304 0.137 Uiso 1 1 calc R U . . .
H11I H 0.913844 0.396782 0.605938 0.137 Uiso 1 1 calc R U . . .
C112 C 0.8440(18) 0.3676(7) 0.4954(12) 0.088(7) Uani 1 1 d . . . . .
H11J H 0.893202 0.355175 0.524672 0.131 Uiso 1 1 calc R U . . .
H11K H 0.875501 0.380231 0.467762 0.131 Uiso 1 1 calc R U . . .
H11L H 0.796511 0.353474 0.469053 0.131 Uiso 1 1 calc R U . . .
K2 K 0.0212(3) 0.38705(13) 0.2046(2) 0.0665(13) Uani 1 1 d . . . . .
O121 O 0.2165(12) 0.3720(4) 0.2381(8) 0.081(4) Uani 1 1 d . . . . .
O122 O 0.1196(15) 0.3911(4) 0.3340(8) 0.090(5) Uani 1 1 d . . . . .
O123 O -0.1113(12) 0.3425(4) 0.2335(8) 0.082(4) Uani 1 1 d . . . . .
O124 O -0.0232(11) 0.3338(4) 0.1275(7) 0.071(4) Uani 1 1 d . . . . .
O125 O -0.1039(12) 0.4399(4) 0.1909(8) 0.083(4) Uani 1 1 d . . . . .
O126 O 0.0195(11) 0.4308(4) 0.1054(7) 0.072(4) Uani 1 1 d . . . . .
N1 N 0.1315(12) 0.3735(4) 0.1020(8) 0.059(3) Uani 1 1 d . . . . .
N2 N -0.0929(18) 0.4018(6) 0.3058(10) 0.092(5) Uani 1 1 d . . . . .
C121 C 0.2308(15) 0.3631(7) 0.1312(11) 0.075(6) Uani 1 1 d . . . . .
H12D H 0.272653 0.366896 0.100680 0.090 Uiso 1 1 calc R U . . .
H12E H 0.229957 0.340233 0.138951 0.090 Uiso 1 1 calc R U . . .
C122 C 0.2736(16) 0.3789(7) 0.1918(12) 0.081(7) Uani 1 1 d . . . . .
H12F H 0.341254 0.371661 0.207924 0.097 Uiso 1 1 calc R U . . .
H12G H 0.274932 0.401857 0.184779 0.097 Uiso 1 1 calc R U . . .
C123 C 0.264(2) 0.3769(7) 0.3028(12) 0.094(8) Uani 1 1 d . . . . .
H12H H 0.286792 0.398891 0.308518 0.113 Uiso 1 1 calc R U . . .
H12I H 0.321682 0.363091 0.313854 0.113 Uiso 1 1 calc R U . . .
C124 C 0.201(2) 0.3706(8) 0.3458(11) 0.105(9) Uani 1 1 d . . . . .
H12J H 0.177616 0.348608 0.340130 0.126 Uiso 1 1 calc R U . . .
H12K H 0.237541 0.373115 0.390499 0.126 Uiso 1 1 calc R U . . .
C125 C 0.067(2) 0.3903(7) 0.3824(13) 0.100(7) Uani 1 1 d . . . . .
H12L H 0.108915 0.396984 0.423590 0.120 Uiso 1 1 calc R U . . .
H12M H 0.044324 0.368644 0.387549 0.120 Uiso 1 1 calc R U . . .
C126 C -0.020(2) 0.4120(7) 0.3646(13) 0.100(7) Uani 1 1 d . . . . .
H12N H -0.052208 0.413136 0.400914 0.120 Uiso 1 1 calc R U . . .
H12O H 0.003597 0.433251 0.357510 0.120 Uiso 1 1 calc R U . . .
C127 C -0.144(3) 0.3737(7) 0.3189(15) 0.118(10) Uani 1 1 d . . . . .
H12P H -0.195726 0.379889 0.340483 0.142 Uiso 1 1 calc R U . . .
H12Q H -0.097163 0.360333 0.349032 0.142 Uiso 1 1 calc R U . . .
C128 C -0.188(2) 0.3544(7) 0.2607(15) 0.106(10) Uani 1 1 d . . . . .
H12R H -0.225783 0.336741 0.273032 0.127 Uiso 1 1 calc R U . . .
H12S H -0.232794 0.367477 0.229080 0.127 Uiso 1 1 calc R U . . .
C129 C -0.1491(18) 0.3224(6) 0.1811(10) 0.077(6) Uani 1 1 d . . . . .
H12T H -0.193870 0.334205 0.147060 0.092 Uiso 1 1 calc R U . . .
H12U H -0.185860 0.305021 0.195116 0.092 Uiso 1 1 calc R U . . .
C130 C -0.0656(17) 0.3093(6) 0.1555(12) 0.076(6) Uani 1 1 d . . . . .
H13A H -0.016624 0.299810 0.190725 0.092 Uiso 1 1 calc R U . . .
H13B H -0.089747 0.292886 0.123305 0.092 Uiso 1 1 calc R U . . .
C131 C 0.0464(16) 0.3235(6) 0.0937(10) 0.066(5) Uani 1 1 d . . . . .
H13C H 0.016722 0.307359 0.062108 0.080 Uiso 1 1 calc R U . . .
H13D H 0.101866 0.313712 0.123984 0.080 Uiso 1 1 calc R U . . .
C132 C 0.0818(17) 0.3492(6) 0.0607(11) 0.071(6) Uani 1 1 d . . . . .
H13E H 0.126566 0.340678 0.035497 0.085 Uiso 1 1 calc R U . . .
H13F H 0.025903 0.358698 0.030336 0.085 Uiso 1 1 calc R U . . .
C133 C -0.164(2) 0.4274(8) 0.2822(14) 0.104(7) Uani 1 1 d . . . . .
H13G H -0.221887 0.418317 0.252840 0.124 Uiso 1 1 calc R U . . .
H13H H -0.185900 0.436621 0.318946 0.124 Uiso 1 1 calc R U . . .
C134 C -0.123(2) 0.4528(7) 0.2482(15) 0.102(8) Uani 1 1 d . . . . .
H13I H -0.170632 0.470204 0.237668 0.123 Uiso 1 1 calc R U . . .
H13J H -0.062782 0.461043 0.275742 0.123 Uiso 1 1 calc R U . . .
C135 C -0.0877(19) 0.4628(7) 0.1479(13) 0.087(7) Uani 1 1 d . . . . .
H13K H -0.032520 0.476169 0.169115 0.105 Uiso 1 1 calc R U . . .
H13L H -0.146003 0.476271 0.135886 0.105 Uiso 1 1 calc R U . . .
C136 C -0.0666(17) 0.4495(7) 0.0911(12) 0.085(7) Uani 1 1 d . . . . .
H13M H -0.122100 0.436331 0.069470 0.102 Uiso 1 1 calc R U . . .
H13N H -0.058530 0.466544 0.061534 0.102 Uiso 1 1 calc R U . . .
C137 C 0.0437(17) 0.4200(6) 0.0479(12) 0.073(5) Uani 1 1 d . . . . .
H13O H 0.048402 0.437886 0.019442 0.087 Uiso 1 1 calc R U . . .
H13P H -0.007278 0.405522 0.024936 0.087 Uiso 1 1 calc R U . . .
C138 C 0.1403(16) 0.4031(6) 0.0659(12) 0.074(6) Uani 1 1 d . . . . .
H13Q H 0.163082 0.397966 0.026766 0.089 Uiso 1 1 calc R U . . .
H13R H 0.189150 0.417004 0.092736 0.089 Uiso 1 1 calc R U . . .

loop_
_atom_site_aniso_label
_atom_site_aniso_U_11
_atom_site_aniso_U_22
_atom_site_aniso_U_33
_atom_site_aniso_U_23
_atom_site_aniso_U_13
_atom_site_aniso_U_12
U1 0.0471(4) 0.0872(6) 0.0433(4) -0.0012(4) 0.0098(3) 0.0065(4)
U2 0.0374(4) 0.0802(6) 0.0471(4) -0.0046(4) 0.0046(3) -0.0002(3)
K1 0.052(3) 0.104(4) 0.064(3) -0.015(3) 0.019(2) -0.008(2)
Si1 0.044(3) 0.095(5) 0.049(3) -0.008(3) 0.016(3) -0.007(3)
Si2 0.055(3) 0.085(4) 0.054(3) -0.008(3) 0.023(3) -0.004(3)
Si3 0.049(3) 0.077(4) 0.048(3) -0.001(3) 0.010(3) 0.005(3)
Si4 0.055(3) 0.080(5) 0.058(4) -0.004(3) 0.002(3) -0.008(3)
Si5 0.037(3) 0.109(5) 0.044(3) 0.001(3) 0.005(2) 0.005(3)
Si6 0.048(3) 0.093(5) 0.037(3) 0.004(3) 0.007(2) 0.008(3)
O1 0.069(8) 0.096(7) 0.048(8) -0.006(7) 0.023(7) -0.016(6)
O2 0.068(8) 0.120(13) 0.063(8) 0.000(8) 0.027(7) -0.014(8)
O3 0.088(10) 0.093(12) 0.050(6) 0.001(7) 0.010(6) -0.023(9)
O4 0.046(6) 0.095(9) 0.065(9) -0.004(7) 0.033(6) -0.004(5)
O21 0.074(9) 0.070(10) 0.054(7) 0.005(6) 0.031(6) 0.006(7)
O22 0.052(7) 0.074(7) 0.063(9) 0.010(7) 0.000(7) -0.005(5)
O23 0.054(6) 0.069(8) 0.057(8) -0.004(7) 0.019(6) 0.003(6)
O24 0.062(8) 0.080(10) 0.057(6) -0.005(6) 0.023(6) -0.012(7)
O41 0.051(7) 0.093(11) 0.049(6) 0.002(7) 0.010(5) -0.002(6)
O42 0.066(8) 0.070(7) 0.051(8) 0.007(6) 0.006(6) -0.001(6)
O43 0.038(7) 0.090(9) 0.071(9) 0.002(7) 0.003(6) 0.008(6)
O44 0.046(8) 0.111(12) 0.067(9) 0.015(8) 0.016(6) 0.000(7)
O61 0.039(7) 0.074(9) 0.090(11) 0.004(7) -0.007(7) -0.018(6)
O62 0.095(13) 0.116(13) 0.126(15) -0.018(10) -0.015(9) 0.033(10)
O63 0.120(14) 0.169(18) 0.063(9) -0.012(10) 0.015(9) -0.073(12)
O64 0.063(8) 0.085(11) 0.064(8) -0.003(7) -0.006(6) -0.014(7)
O81 0.047(7) 0.093(12) 0.062(8) 0.018(8) -0.009(6) 0.003(6)
O82 0.032(6) 0.121(10) 0.070(9) 0.002(8) 0.017(7) 0.005(6)
O83 0.056(7) 0.109(9) 0.059(8) -0.005(8) 0.010(7) -0.020(6)
O84 0.058(8) 0.109(13) 0.046(6) 0.005(7) 0.006(6) -0.001(7)
O101 0.035(7) 0.110(12) 0.047(6) -0.003(7) 0.012(5) 0.000(6)
O102 0.067(9) 0.103(12) 0.034(6) 0.002(6) 0.002(5) 0.009(7)
O103 0.046(7) 0.099(9) 0.065(9) 0.001(7) 0.013(6) 0.005(6)
O104 0.069(9) 0.086(8) 0.049(7) 0.001(6) 0.020(6) -0.004(6)
O105 0.088(9) 0.047(7) 0.055(8) -0.022(6) 0.029(7) 0.007(6)
C1 0.059(10) 0.100(14) 0.066(11) 0.010(10) 0.029(10) 0.000(8)
C2 0.11(2) 0.14(3) 0.066(11) 0.025(12) 0.035(12) -0.009(18)
C3 0.088(13) 0.116(19) 0.075(16) 0.007(14) 0.024(14) 0.024(14)
C4 0.075(16) 0.096(14) 0.118(19) 0.002(13) 0.051(16) -0.003(11)
C5 0.079(14) 0.113(17) 0.043(9) 0.003(10) -0.003(10) -0.023(11)
C6 0.21(3) 0.15(2) 0.09(2) 0.023(17) 0.02(2) 0.05(2)
C7 0.110(17) 0.21(4) 0.081(19) -0.03(2) 0.035(16) -0.053(17)
C8 0.12(2) 0.17(2) 0.073(16) -0.044(19) 0.012(17) -0.056(19)
C9 0.072(12) 0.094(12) 0.065(11) -0.012(10) 0.024(11) 0.007(8)
C10 0.079(12) 0.066(16) 0.12(2) 0.026(15) 0.046(14) 0.022(10)
C11 0.076(14) 0.093(13) 0.079(15) -0.002(13) 0.022(13) -0.001(11)
C12 0.075(17) 0.15(3) 0.064(11) 0.009(12) 0.011(11) -0.008(15)
C21 0.048(9) 0.077(11) 0.061(10) -0.001(10) 0.007(8) -0.002(7)
C22 0.082(16) 0.075(11) 0.11(2) -0.008(13) -0.003(15) 0.004(10)
C23 0.085(16) 0.074(17) 0.068(10) -0.005(11) -0.004(10) -0.020(13)
C24 0.066(12) 0.10(2) 0.089(16) 0.005(15) 0.028(13) -0.013(11)
C25 0.071(11) 0.066(10) 0.058(10) 0.002(9) 0.022(9) -0.001(7)
C26 0.103(16) 0.076(12) 0.055(12) 0.004(11) 0.032(12) -0.018(11)
C27 0.046(12) 0.12(2) 0.059(9) -0.002(10) 0.017(9) 0.015(11)
C28 0.081(13) 0.070(16) 0.086(15) 0.007(13) 0.041(13) 0.019(10)
C29 0.085(13) 0.095(15) 0.058(9) -0.011(10) 0.024(10) -0.019(9)
C30 0.10(2) 0.121(18) 0.086(18) -0.039(16) 0.014(16) -0.038(14)
C31 0.114(18) 0.130(19) 0.043(12) -0.006(12) 0.011(13) 0.009(14)
C32 0.097(14) 0.14(3) 0.062(14) -0.031(15) 0.035(13) -0.039(13)
C41 0.074(12) 0.068(12) 0.061(11) 0.012(9) 0.001(8) -0.005(8)
C42 0.091(15) 0.070(15) 0.092(19) 0.006(13) -0.007(13) 0.006(11)
C43 0.094(15) 0.083(18) 0.069(13) 0.023(11) -0.007(11) -0.026(12)
C44 0.071(16) 0.13(2) 0.065(12) 0.004(12) 0.004(10) -0.003(13)
C45 0.025(8) 0.079(12) 0.075(12) -0.008(8) 0.004(7) 0.013(7)
C46 0.072(14) 0.093(17) 0.056(11) 0.001(10) -0.001(10) 0.017(11)
C47 0.068(14) 0.10(2) 0.086(17) -0.013(14) 0.028(12) 0.027(12)
C48 0.101(19) 0.094(15) 0.10(2) 0.016(13) 0.013(16) -0.008(13)
C49 0.058(13) 0.117(18) 0.079(14) 0.020(11) 0.026(9) 0.012(9)
C50 0.100(19) 0.12(2) 0.12(3) 0.008(16) 0.070(18) 0.002(14)
C51 0.14(2) 0.26(4) 0.10(2) 0.11(2) 0.079(17) 0.11(2)
C52 0.10(2) 0.16(3) 0.102(18) -0.021(17) 0.038(14) -0.003(17)
C61 0.073(15) 0.100(16) 0.111(17) -0.004(13) 0.004(10) 0.014(9)
C62 0.066(14) 0.11(2) 0.085(14) 0.009(14) 0.017(10) 0.005(12)
C63 0.041(14) 0.21(3) 0.121(19) -0.05(2) -0.006(13) -0.011(15)
C64 0.09(2) 0.113(17) 0.16(3) -0.005(19) 0.001(19) -0.010(14)
C65 0.082(14) 0.070(13) 0.064(10) 0.001(11) 0.005(9) -0.022(9)
C66 0.108(16) 0.12(2) 0.073(14) -0.049(16) -0.010(13) 0.009(14)
C67 0.13(2) 0.100(17) 0.15(3) -0.01(2) 0.049(19) -0.048(17)
C68 0.12(2) 0.094(16) 0.17(3) -0.01(2) -0.029(19) 0.005(15)
C69 0.060(10) 0.090(13) 0.057(11) -0.017(10) -0.007(9) 0.003(10)
C70 0.11(2) 0.17(3) 0.078(14) 0.026(17) -0.033(12) -0.04(2)
C71 0.064(15) 0.090(13) 0.12(2) -0.028(13) -0.021(15) 0.007(11)
C72 0.067(11) 0.12(2) 0.12(2) -0.043(18) 0.011(13) -0.005(13)
C81 0.051(11) 0.130(14) 0.077(13) 0.011(13) 0.010(10) 0.013(10)
C82 0.070(16) 0.15(3) 0.078(13) 0.010(14) -0.008(12) 0.022(15)
C83 0.12(2) 0.14(3) 0.105(19) 0.01(2) 0.042(18) 0.051(19)
C84 0.070(14) 0.13(2) 0.15(3) 0.03(2) -0.015(15) -0.002(13)
C85 0.055(10) 0.084(13) 0.062(10) 0.003(10) 0.007(9) -0.013(8)
C86 0.12(2) 0.102(15) 0.12(2) 0.033(17) 0.02(2) -0.018(12)
C87 0.075(17) 0.13(3) 0.064(10) -0.009(12) -0.006(11) 0.004(15)
C88 0.064(12) 0.14(2) 0.11(2) -0.005(18) 0.030(15) -0.006(13)
C89 0.046(12) 0.19(2) 0.050(11) -0.003(12) -0.003(8) 0.002(9)
C90 0.09(2) 0.24(4) 0.045(11) -0.016(16) 0.003(11) 0.032(19)
C91 0.045(14) 0.21(2) 0.17(3) -0.02(2) 0.045(17) -0.003(14)
C92 0.086(18) 0.20(2) 0.042(12) -0.009(15) 0.028(12) 0.042(15)
C101 0.094(15) 0.115(17) 0.056(14) -0.011(9) -0.018(10) 0.010(11)
C102 0.104(18) 0.13(3) 0.14(3) -0.005(19) -0.046(16) 0.021(17)
C103 0.09(2) 0.123(19) 0.10(2) 0.005(16) -0.032(15) -0.016(15)
C104 0.11(2) 0.16(3) 0.065(16) -0.047(16) -0.016(13) 0.005(18)
C105 0.033(9) 0.105(14) 0.039(9) -0.003(7) 0.022(6) 0.008(7)
C106 0.070(15) 0.117(19) 0.13(2) 0.037(15) 0.050(15) 0.016(12)
C107 0.12(2) 0.13(2) 0.077(17) 0.000(14) 0.064(15) 0.055(16)
C108 0.079(17) 0.14(2) 0.075(16) -0.028(14) -0.012(12) 0.011(14)
C109 0.058(11) 0.097(15) 0.043(10) 0.011(8) 0.011(7) 0.002(8)
C110 0.090(16) 0.09(2) 0.104(19) 0.032(14) 0.009(13) 0.013(12)
C111 0.081(15) 0.12(2) 0.077(16) 0.001(13) 0.016(12) -0.024(13)
C112 0.083(17) 0.114(19) 0.075(16) -0.002(13) 0.036(13) 0.001(12)
K2 0.059(3) 0.089(4) 0.051(3) 0.000(2) 0.011(2) -0.009(2)
O121 0.084(10) 0.093(13) 0.060(7) -0.005(8) 0.005(7) -0.004(8)
O122 0.126(11) 0.081(13) 0.060(9) 0.007(8) 0.017(8) -0.007(8)
O123 0.080(10) 0.107(11) 0.063(9) -0.012(7) 0.028(8) -0.015(8)
O124 0.060(8) 0.093(10) 0.063(9) -0.001(7) 0.019(7) -0.013(7)
O125 0.079(10) 0.093(11) 0.085(10) -0.002(8) 0.036(8) 0.008(9)
O126 0.065(9) 0.086(10) 0.063(8) 0.008(7) 0.010(7) 0.011(7)
N1 0.051(7) 0.072(9) 0.056(8) -0.003(7) 0.016(6) -0.001(6)
N2 0.122(12) 0.092(12) 0.074(11) -0.016(8) 0.048(10) -0.034(9)
C121 0.055(9) 0.111(18) 0.059(10) -0.004(10) 0.011(8) 0.006(10)
C122 0.050(11) 0.11(2) 0.072(11) -0.007(11) -0.004(8) -0.001(12)
C123 0.113(16) 0.09(2) 0.064(9) -0.006(12) -0.007(9) 0.014(15)
C124 0.145(19) 0.13(2) 0.034(10) -0.004(13) -0.004(11) 0.020(15)
C125 0.139(17) 0.09(2) 0.068(14) -0.024(13) 0.028(11) -0.036(13)
C126 0.150(16) 0.09(2) 0.066(13) -0.021(12) 0.043(11) -0.027(11)
C127 0.16(3) 0.102(15) 0.11(2) -0.033(12) 0.083(17) -0.053(15)
C128 0.109(17) 0.10(2) 0.13(2) -0.040(16) 0.078(16) -0.042(13)
C129 0.079(14) 0.114(17) 0.042(10) 0.000(9) 0.023(10) -0.009(11)
C130 0.074(14) 0.092(14) 0.069(15) -0.003(11) 0.029(11) -0.013(10)
C131 0.060(12) 0.087(13) 0.050(12) -0.010(10) 0.009(9) -0.015(9)
C132 0.070(12) 0.090(13) 0.053(12) -0.007(9) 0.014(9) -0.014(10)
C133 0.112(17) 0.119(18) 0.096(17) -0.018(13) 0.059(13) -0.017(12)
C134 0.12(2) 0.093(16) 0.116(16) -0.016(12) 0.071(17) 0.002(14)
C135 0.072(16) 0.098(17) 0.099(15) 0.012(11) 0.033(13) 0.009(12)
C136 0.073(14) 0.10(2) 0.076(13) 0.017(12) 0.015(12) 0.023(12)
C137 0.080(13) 0.063(14) 0.075(12) 0.000(10) 0.019(11) -0.004(9)
C138 0.070(12) 0.088(12) 0.072(15) 0.014(10) 0.028(11) -0.004(9)

loop_
_atom_type_symbol
_atom_type_description
_atom_type_scat_dispersion_real
_atom_type_scat_dispersion_imag
_atom_type_scat_source
C C 0.0181 0.0091 'International Tables Vol C Tables 4.2.6.8 and 6.1.1.4'
H H 0.0000 0.0000 'International Tables Vol C Tables 4.2.6.8 and 6.1.1.4'
K K 0.3868 1.0657 'International Tables Vol C Tables 4.2.6.8 and 6.1.1.4'
N N 0.0311 0.0180 'International Tables Vol C Tables 4.2.6.8 and 6.1.1.4'
O O 0.0492 0.0322 'International Tables Vol C Tables 4.2.6.8 and 6.1.1.4'
Si Si 0.2541 0.3302 'International Tables Vol C Tables 4.2.6.8 and 6.1.1.4'
U U -4.3638 13.4090 'International Tables Vol C Tables 4.2.6.8 and 6.1.1.4'

loop_
_exptl_crystal_face_index_h
_exptl_crystal_face_index_k
_exptl_crystal_face_index_l
_exptl_crystal_face_perp_dist
-1 -19 -9 0.0509
9 -5 -4 0.0313
1 19 9 0.0295
-9 5 3 0.0510
-1 -27 4 0.0214
1 27 -3 0.0180

loop_
_geom_angle_atom_site_label_1
_geom_angle_atom_site_label_2
_geom_angle_atom_site_label_3
_geom_angle
_geom_angle_site_symmetry_1
_geom_angle_site_symmetry_3
_geom_angle_publ_flag
O105 U1 O41 102.0(6) . . ?
O105 U1 O21 113.3(5) . . ?
O41 U1 O21 108.8(5) . . ?
O105 U1 O1 90.2(6) . . ?
O41 U1 O1 122.7(5) . . ?
O21 U1 O1 116.9(5) . . ?
O105 U1 O4 139.9(5) . . ?
O41 U1 O4 86.5(5) . . ?
O21 U1 O4 100.2(5) . . ?
O1 U1 O4 54.0(5) . . ?
O105 U1 Si1 115.2(4) . . ?
O41 U1 Si1 108.9(4) . . ?
O21 U1 Si1 108.3(4) . . ?
O1 U1 Si1 25.6(4) . . ?
O4 U1 Si1 28.7(3) . . ?
O105 U1 K1 47.9(4) . . ?
O41 U1 K1 115.8(4) . . ?
O21 U1 K1 134.1(4) . . ?
O1 U1 K1 43.2(4) . . ?
O4 U1 K1 93.0(3) . . ?
Si1 U1 K1 67.38(14) . . ?
O105 U2 O101 97.8(6) . . ?
O105 U2 O81 98.9(6) . . ?
O101 U2 O81 94.8(5) . . ?
O105 U2 O61 124.0(6) . . ?
O101 U2 O61 119.9(6) . . ?
O81 U2 O61 115.7(6) . . ?
O105 U2 K1 53.9(4) . . ?
O101 U2 K1 55.0(4) . . ?
O81 U2 K1 72.7(4) . . ?
O61 U2 K1 171.3(4) . . ?
O1 K1 O104 135.1(5) . . ?
O1 K1 O105 71.8(4) . . ?
O104 K1 O105 116.0(4) . . ?
O1 K1 O83 108.9(5) . . ?
O104 K1 O83 112.7(5) . . ?
O105 K1 O83 99.7(5) . . ?
O1 K1 O101 136.0(4) . . ?
O104 K1 O101 54.4(4) . . ?
O105 K1 O101 68.8(4) . . ?
O83 K1 O101 96.4(5) . . ?
O1 K1 U2 108.5(3) . . ?
O104 K1 U2 92.5(3) . . ?
O105 K1 U2 37.0(3) . . ?
O83 K1 U2 83.7(3) . . ?
O101 K1 U2 38.2(3) . . ?
O1 K1 Si6 145.2(4) . . ?
O104 K1 Si6 27.1(3) . . ?
O105 K1 Si6 93.5(3) . . ?
O83 K1 Si6 104.6(4) . . ?
O101 K1 Si6 27.4(3) . . ?
U2 K1 Si6 65.64(14) . . ?
O1 K1 U1 38.3(3) . . ?
O104 K1 U1 129.5(3) . . ?
O105 K1 U1 34.1(3) . . ?
O83 K1 U1 112.4(3) . . ?
O101 K1 U1 99.1(3) . . ?
U2 K1 U1 71.09(9) . . ?
Si6 K1 U1 118.11(16) . . ?
O1 K1 Si5 111.8(4) . . ?
O104 K1 Si5 113.1(4) . . ?
O105 K1 Si5 79.1(3) . . ?
O83 K1 Si5 23.2(3) . . ?
O101 K1 Si5 79.2(3) . . ?
U2 K1 Si5 60.65(13) . . ?
Si6 K1 Si5 95.3(2) . . ?
U1 K1 Si5 99.90(15) . . ?
O1 Si1 O2 113.6(9) . . ?
O1 Si1 O4 99.7(8) . . ?
O2 Si1 O4 109.4(9) . . ?
O1 Si1 O3 115.8(9) . . ?
O2 Si1 O3 105.6(9) . . ?
O4 Si1 O3 112.9(9) . . ?
O1 Si1 U1 40.6(5) . . ?
O2 Si1 U1 131.2(7) . . ?
O4 Si1 U1 59.8(6) . . ?
O3 Si1 U1 122.7(6) . . ?
O21 Si2 O23 115.8(9) . . ?
O21 Si2 O24 106.5(8) . . ?
O23 Si2 O24 111.6(8) . . ?
O21 Si2 O22 114.6(8) . . ?
O23 Si2 O22 103.7(8) . . ?
O24 Si2 O22 104.1(8) . . ?
O41 Si3 O44 116.1(8) . . ?
O41 Si3 O43 106.0(8) . . ?
O44 Si3 O43 106.1(9) . . ?
O41 Si3 O42 113.0(9) . . ?
O44 Si3 O42 105.0(9) . . ?
O43 Si3 O42 110.4(8) . . ?
O63 Si4 O61 115.4(10) . . ?
O63 Si4 O64 111.1(10) . . ?
O61 Si4 O64 110.0(9) . . ?
O63 Si4 O62 106.8(14) . . ?
O61 Si4 O62 110.8(10) . . ?
O64 Si4 O62 101.8(10) . . ?
O81 Si5 O82 114.2(9) . . ?
O81 Si5 O84 114.1(9) . . ?
O82 Si5 O84 105.7(9) . . ?
O81 Si5 O83 108.7(9) . . ?
O82 Si5 O83 101.6(9) . . ?
O84 Si5 O83 112.0(9) . . ?
O81 Si5 K1 67.3(6) . . ?
O82 Si5 K1 125.3(6) . . ?
O84 Si5 K1 123.9(7) . . ?
O83 Si5 K1 42.0(5) . . ?
O103 Si6 O102 105.2(9) . . ?
O103 Si6 O104 111.1(8) . . ?
O102 Si6 O104 106.4(9) . . ?
O103 Si6 O101 113.2(9) . . ?
O102 Si6 O101 115.8(8) . . ?
O104 Si6 O101 105.0(8) . . ?
O103 Si6 K1 123.6(6) . . ?
O102 Si6 K1 130.5(7) . . ?
O104 Si6 K1 51.2(5) . . ?
O101 Si6 K1 54.1(6) . . ?
Si1 O1 U1 113.9(8) . . ?
Si1 O1 K1 140.8(8) . . ?
U1 O1 K1 98.5(6) . . ?
C1 O2 Si1 134.5(16) . . ?
C5 O3 Si1 132.5(15) . . ?
C9 O4 Si1 133.0(15) . . ?
C9 O4 U1 135.3(13) . . ?
Si1 O4 U1 91.5(7) . . ?
Si2 O21 U1 166.4(10) . . ?
C21 O22 Si2 126.9(13) . . ?
C25 O23 Si2 128.2(13) . . ?
C29 O24 Si2 131.9(14) . . ?
Si3 O41 U1 162.0(9) . . ?
C41 O42 Si3 129.4(14) . . ?
C45 O43 Si3 130.6(14) . . ?
C49 O44 Si3 129.8(17) . . ?
Si4 O61 U2 154.0(10) . . ?
C61 O62 Si4 133(2) . . ?
C65 O63 Si4 136.6(18) . . ?
C69 O64 Si4 132.8(16) . . ?
Si5 O81 U2 158.6(10) . . ?
C81 O82 Si5 130.7(14) . . ?
C85 O83 Si5 131.6(15) . . ?
C85 O83 K1 113.1(14) . . ?
Si5 O83 K1 114.9(7) . . ?
C89 O84 Si5 134.2(14) . . ?
Si6 O101 U2 174.7(10) . . ?
Si6 O101 K1 98.4(7) . . ?
U2 O101 K1 86.9(5) . . ?
C101 O102 Si6 131.1(17) . . ?
C105 O103 Si6 130.3(13) . . ?
C109 O104 Si6 127.5(14) . . ?
C109 O104 K1 130.8(13) . . ?
Si6 O104 K1 101.7(7) . . ?
U2 O105 U1 172.7(8) . . ?
U2 O105 K1 89.1(4) . . ?
U1 O105 K1 98.0(5) . . ?
O2 C1 C3 110(2) . . ?
O2 C1 C2 104(2) . . ?
C3 C1 C2 110(2) . . ?
O2 C1 C4 108.8(19) . . ?
C3 C1 C4 112(2) . . ?
C2 C1 C4 111(2) . . ?
O3 C5 C7 113(2) . . ?
O3 C5 C8 105(2) . . ?
C7 C5 C8 110(3) . . ?
O3 C5 C6 106(2) . . ?
C7 C5 C6 113(3) . . ?
C8 C5 C6 109(3) . . ?
C10 C9 C11 115(2) . . ?
C10 C9 O4 107(2) . . ?
C11 C9 O4 109(2) . . ?
C10 C9 C12 112(2) . . ?
C11 C9 C12 109(2) . . ?
O4 C9 C12 104.2(19) . . ?
O22 C21 C24 113(2) . . ?
O22 C21 C22 103.0(18) . . ?
C24 C21 C22 112(2) . . ?
O22 C21 C23 109.1(18) . . ?
C24 C21 C23 111(2) . . ?
C22 C21 C23 108(2) . . ?
O23 C25 C26 111.0(19) . . ?
O23 C25 C27 112.1(19) . . ?
C26 C25 C27 111.1(19) . . ?
O23 C25 C28 102.3(17) . . ?
C26 C25 C28 110(2) . . ?
C27 C25 C28 109.8(19) . . ?
O24 C29 C31 108(2) . . ?
O24 C29 C32 114(2) . . ?
C31 C29 C32 114(3) . . ?
O24 C29 C30 105(2) . . ?
C31 C29 C30 107(2) . . ?
C32 C29 C30 109(2) . . ?
O42 C41 C44 111(2) . . ?
O42 C41 C42 110(2) . . ?
C44 C41 C42 111(2) . . ?
O42 C41 C43 104.8(18) . . ?
C44 C41 C43 109(2) . . ?
C42 C41 C43 111(2) . . ?
O43 C45 C48 108.6(18) . . ?
O43 C45 C47 104.9(19) . . ?
C48 C45 C47 110(2) . . ?
O43 C45 C46 113.1(18) . . ?
C48 C45 C46 111(2) . . ?
C47 C45 C46 108.5(18) . . ?
O44 C49 C51 116(2) . . ?
O44 C49 C50 108(2) . . ?
C51 C49 C50 112(3) . . ?
O44 C49 C52 104(2) . . ?
C51 C49 C52 110(3) . . ?
C50 C49 C52 106(2) . . ?
O62 C61 C64 117(3) . . ?
O62 C61 C62 112(3) . . ?
C64 C61 C62 113(3) . . ?
O62 C61 C63 102(3) . . ?
C64 C61 C63 106(3) . . ?
C62 C61 C63 106(2) . . ?
O63 C65 C67 108(2) . . ?
O63 C65 C68 109(2) . . ?
C67 C65 C68 110(3) . . ?
O63 C65 C66 111(2) . . ?
C67 C65 C66 113(2) . . ?
C68 C65 C66 105(2) . . ?
C70 C69 O64 107(2) . . ?
C70 C69 C71 115(2) . . ?
O64 C69 C71 111.5(19) . . ?
C70 C69 C72 111(3) . . ?
O64 C69 C72 104.8(19) . . ?
C71 C69 C72 108(2) . . ?
C84 C81 O82 114(2) . . ?
C84 C81 C83 115(3) . . ?
O82 C81 C83 103(2) . . ?
C84 C81 C82 111(3) . . ?
O82 C81 C82 106(2) . . ?
C83 C81 C82 107(2) . . ?
O83 C85 C86 108(2) . . ?
O83 C85 C87 111(2) . . ?
C86 C85 C87 114(3) . . ?
O83 C85 C88 107(2) . . ?
C86 C85 C88 110(2) . . ?
C87 C85 C88 107(2) . . ?
O84 C89 C92 111(2) . . ?
O84 C89 C90 108(2) . . ?
C92 C89 C90 110(3) . . ?
O84 C89 C91 108(3) . . ?
C92 C89 C91 107(2) . . ?
C90 C89 C91 113(3) . . ?
O102 C101 C104 107(2) . . ?
O102 C101 C102 105(2) . . ?
C104 C101 C102 113(3) . . ?
O102 C101 C103 110(2) . . ?
C104 C101 C103 112(3) . . ?
C102 C101 C103 109(3) . . ?
O103 C105 C108 113(2) . . ?
O103 C105 C106 109.1(16) . . ?
C108 C105 C106 113(2) . . ?
O103 C105 C107 103.4(16) . . ?
C108 C105 C107 110.0(19) . . ?
C106 C105 C107 108(2) . . ?
O104 C109 C112 113(2) . . ?
O104 C109 C111 106.4(18) . . ?
C112 C109 C111 109(2) . . ?
O104 C109 C110 108.8(18) . . ?
C112 C109 C110 110(2) . . ?
C111 C109 C110 110(2) . . ?
O121 K2 O124 92.5(5) . . ?
O121 K2 O122 61.1(6) . . ?
O124 K2 O122 128.9(5) . . ?
O121 K2 O126 100.8(5) . . ?
O124 K2 O126 97.3(5) . . ?
O122 K2 O126 128.4(5) . . ?
O121 K2 O123 117.2(6) . . ?
O124 K2 O123 60.9(5) . . ?
O122 K2 O123 91.6(5) . . ?
O126 K2 O123 135.5(5) . . ?
O121 K2 O125 140.6(5) . . ?
O124 K2 O125 122.1(5) . . ?
O122 K2 O125 102.2(6) . . ?
O126 K2 O125 59.9(5) . . ?
O123 K2 O125 97.4(5) . . ?
O121 K2 N1 59.9(5) . . ?
O124 K2 N1 59.8(5) . . ?
O122 K2 N1 120.6(6) . . ?
O126 K2 N1 59.8(5) . . ?
O123 K2 N1 120.3(5) . . ?
O125 K2 N1 119.1(5) . . ?
O121 K2 N2 121.3(6) . . ?
O124 K2 N2 120.4(5) . . ?
O122 K2 N2 60.5(6) . . ?
O126 K2 N2 119.0(6) . . ?
O123 K2 N2 60.1(6) . . ?
O125 K2 N2 59.5(6) . . ?
N1 K2 N2 178.6(7) . . ?
C123 O121 C122 116(2) . . ?
C123 O121 K2 116.4(15) . . ?
C122 O121 K2 116.9(13) . . ?
C125 O122 C124 113(2) . . ?
C125 O122 K2 120.0(16) . . ?
C124 O122 K2 109.7(14) . . ?
C129 O123 C128 110.6(19) . . ?
C129 O123 K2 112.4(13) . . ?
C128 O123 K2 116.8(15) . . ?
C130 O124 C131 113.6(19) . . ?
C130 O124 K2 114.2(14) . . ?
C131 O124 K2 117.9(12) . . ?
C135 O125 C134 113(2) . . ?
C135 O125 K2 115.6(14) . . ?
C134 O125 K2 116.9(16) . . ?
C136 O126 C137 110.7(18) . . ?
C136 O126 K2 113.0(14) . . ?
C137 O126 K2 118.2(13) . . ?
C132 N1 C121 109.5(19) . . ?
C132 N1 C138 111.9(19) . . ?
C121 N1 C138 107.0(18) . . ?
C132 N1 K2 109.1(13) . . ?
C121 N1 K2 110.1(13) . . ?
C138 N1 K2 109.3(13) . . ?
C127 N2 C133 110(3) . . ?
C127 N2 C126 110(2) . . ?
C133 N2 C126 111(2) . . ?
C127 N2 K2 109.2(17) . . ?
C133 N2 K2 109.4(15) . . ?
C126 N2 K2 106.5(16) . . ?
N1 C121 C122 114(2) . . ?
O121 C122 C121 109(2) . . ?
O121 C123 C124 112(2) . . ?
O122 C124 C123 111(2) . . ?
O122 C125 C126 109(2) . . ?
N2 C126 C125 114(2) . . ?
N2 C127 C128 115(3) . . ?
O123 C128 C127 108(2) . . ?
O123 C129 C130 109(2) . . ?
O124 C130 C129 109(2) . . ?
O124 C131 C132 112(2) . . ?
N1 C132 C131 114.6(19) . . ?
C134 C133 N2 113(2) . . ?
O125 C134 C133 108(2) . . ?
O125 C135 C136 112(2) . . ?
O126 C136 C135 112(2) . . ?
O126 C137 C138 108.0(19) . . ?
N1 C138 C137 111.0(18) . . ?

loop_
_geom_bond_atom_site_label_1
_geom_bond_atom_site_label_2
_geom_bond_distance
_geom_bond_site_symmetry_2
_geom_bond_publ_flag
U1 O105 2.155(12) . ?
U1 O41 2.209(14) . ?
U1 O21 2.236(13) . ?
U1 O1 2.386(14) . ?
U1 O4 2.901(16) . ?
U1 Si1 3.356(6) . ?
U1 K1 3.807(5) . ?
U2 O105 2.123(13) . ?
U2 O101 2.184(13) . ?
U2 O81 2.239(13) . ?
U2 O61 2.272(13) . ?
U2 K1 3.527(5) . ?
K1 O1 2.635(17) . ?
K1 O104 2.810(15) . ?
K1 O105 2.851(15) . ?
K1 O83 2.853(17) . ?
K1 O101 2.892(16) . ?
K1 Si6 3.531(8) . ?
K1 Si5 3.871(9) . ?
Si1 O1 1.585(18) . ?
Si1 O2 1.597(16) . ?
Si1 O4 1.611(14) . ?
Si1 O3 1.631(16) . ?
Si2 O21 1.570(14) . ?
Si2 O23 1.620(14) . ?
Si2 O24 1.642(16) . ?
Si2 O22 1.667(17) . ?
Si3 O41 1.585(14) . ?
Si3 O44 1.625(16) . ?
Si3 O43 1.634(15) . ?
Si3 O42 1.649(16) . ?
Si4 O63 1.550(19) . ?
Si4 O61 1.577(15) . ?
Si4 O64 1.592(16) . ?
Si4 O62 1.66(2) . ?
Si5 O81 1.572(15) . ?
Si5 O82 1.627(16) . ?
Si5 O84 1.630(16) . ?
Si5 O83 1.678(18) . ?
Si6 O103 1.615(16) . ?
Si6 O102 1.616(14) . ?
Si6 O104 1.643(17) . ?
Si6 O101 1.645(14) . ?
O2 C1 1.44(3) . ?
O3 C5 1.46(3) . ?
O4 C9 1.51(3) . ?
O22 C21 1.44(3) . ?
O23 C25 1.46(3) . ?
O24 C29 1.45(3) . ?
O42 C41 1.43(3) . ?
O43 C45 1.42(2) . ?
O44 C49 1.42(3) . ?
O62 C61 1.35(3) . ?
O63 C65 1.42(3) . ?
O64 C69 1.46(2) . ?
O82 C81 1.47(3) . ?
O83 C85 1.43(3) . ?
O84 C89 1.41(3) . ?
O102 C101 1.46(3) . ?
O103 C105 1.44(2) . ?
O104 C109 1.44(2) . ?
C1 C3 1.48(3) . ?
C1 C2 1.52(3) . ?
C1 C4 1.53(4) . ?
C5 C7 1.48(3) . ?
C5 C8 1.49(4) . ?
C5 C6 1.52(4) . ?
C9 C10 1.46(3) . ?
C9 C11 1.49(3) . ?
C9 C12 1.57(3) . ?
C21 C24 1.45(3) . ?
C21 C22 1.55(3) . ?
C21 C23 1.57(3) . ?
C25 C26 1.52(3) . ?
C25 C27 1.53(3) . ?
C25 C28 1.54(3) . ?
C29 C31 1.49(4) . ?
C29 C32 1.50(3) . ?
C29 C30 1.57(3) . ?
C41 C44 1.50(3) . ?
C41 C42 1.51(3) . ?
C41 C43 1.55(3) . ?
C45 C48 1.52(3) . ?
C45 C47 1.52(3) . ?
C45 C46 1.55(3) . ?
C49 C51 1.47(4) . ?
C49 C50 1.50(4) . ?
C49 C52 1.56(4) . ?
C61 C64 1.47(4) . ?
C61 C62 1.53(4) . ?
C61 C63 1.58(4) . ?
C65 C67 1.50(3) . ?
C65 C68 1.54(4) . ?
C65 C66 1.57(3) . ?
C69 C70 1.46(4) . ?
C69 C71 1.51(3) . ?
C69 C72 1.56(3) . ?
C81 C84 1.47(4) . ?
C81 C83 1.49(3) . ?
C81 C82 1.55(3) . ?
C85 C86 1.47(4) . ?
C85 C87 1.52(3) . ?
C85 C88 1.56(3) . ?
C89 C92 1.49(4) . ?
C89 C90 1.49(3) . ?
C89 C91 1.57(4) . ?
C101 C104 1.53(4) . ?
C101 C102 1.53(4) . ?
C101 C103 1.54(4) . ?
C105 C108 1.50(3) . ?
C105 C106 1.54(3) . ?
C105 C107 1.57(2) . ?
C109 C112 1.50(3) . ?
C109 C111 1.52(3) . ?
C109 C110 1.53(3) . ?
K2 O121 2.763(17) . ?
K2 O124 2.798(17) . ?
K2 O122 2.817(18) . ?
K2 O126 2.831(17) . ?
K2 O123 2.831(18) . ?
K2 O125 2.839(18) . ?
K2 N1 3.027(17) . ?
K2 N2 3.05(2) . ?
O121 C123 1.42(3) . ?
O121 C122 1.44(3) . ?
O122 C125 1.41(3) . ?
O122 C124 1.42(3) . ?
O123 C129 1.42(3) . ?
O123 C128 1.43(3) . ?
O124 C130 1.41(3) . ?
O124 C131 1.42(3) . ?
O125 C135 1.40(3) . ?
O125 C134 1.43(3) . ?
O126 C136 1.43(3) . ?
O126 C137 1.43(3) . ?
N1 C132 1.44(3) . ?
N1 C121 1.47(3) . ?
N1 C138 1.50(3) . ?
N2 C127 1.46(3) . ?
N2 C133 1.49(4) . ?
N2 C126 1.50(3) . ?
C121 C122 1.47(3) . ?
C123 C124 1.45(3) . ?
C125 C126 1.51(4) . ?
C127 C128 1.51(4) . ?
C129 C130 1.51(3) . ?
C131 C132 1.45(3) . ?
C133 C134 1.49(4) . ?
C135 C136 1.43(3) . ?
C137 C138 1.51(3) . ?

loop_
_geom_torsion_atom_site_label_1
_geom_torsion_atom_site_label_2
_geom_torsion_atom_site_label_3
_geom_torsion_atom_site_label_4
_geom_torsion
_geom_torsion_site_symmetry_1
_geom_torsion_site_symmetry_2
_geom_torsion_site_symmetry_3
_geom_torsion_site_symmetry_4
_geom_torsion_publ_flag
O2 Si1 O1 U1 -126.6(8) . . . . ?
O4 Si1 O1 U1 -10.3(9) . . . . ?
O3 Si1 O1 U1 111.0(9) . . . . ?
O2 Si1 O1 K1 16.3(16) . . . . ?
O4 Si1 O1 K1 132.5(12) . . . . ?
O3 Si1 O1 K1 -106.2(13) . . . . ?
U1 Si1 O1 K1 142.8(17) . . . . ?
O1 Si1 O2 C1 -101(2) . . . . ?
O4 Si1 O2 C1 149(2) . . . . ?
O3 Si1 O2 C1 27(3) . . . . ?
U1 Si1 O2 C1 -145(2) . . . . ?
O1 Si1 O3 C5 -40(3) . . . . ?
O2 Si1 O3 C5 -167(2) . . . . ?
O4 Si1 O3 C5 74(3) . . . . ?
U1 Si1 O3 C5 6(3) . . . . ?
O1 Si1 O4 C9 -168.2(18) . . . . ?
O2 Si1 O4 C9 -49(2) . . . . ?
O3 Si1 O4 C9 68(2) . . . . ?
U1 Si1 O4 C9 -176(2) . . . . ?
O1 Si1 O4 U1 7.8(7) . . . . ?
O2 Si1 O4 U1 127.1(8) . . . . ?
O3 Si1 O4 U1 -115.6(8) . . . . ?
O23 Si2 O21 U1 -96(4) . . . . ?
O24 Si2 O21 U1 140(4) . . . . ?
O22 Si2 O21 U1 25(4) . . . . ?
O21 Si2 O22 C21 -82.8(18) . . . . ?
O23 Si2 O22 C21 44.4(18) . . . . ?
O24 Si2 O22 C21 161.3(16) . . . . ?
O21 Si2 O23 C25 -38(2) . . . . ?
O24 Si2 O23 C25 84.4(18) . . . . ?
O22 Si2 O23 C25 -164.1(17) . . . . ?
O21 Si2 O24 C29 -167(2) . . . . ?
O23 Si2 O24 C29 66(2) . . . . ?
O22 Si2 O24 C29 -46(2) . . . . ?
O44 Si3 O41 U1 -19(4) . . . . ?
O43 Si3 O41 U1 -136(3) . . . . ?
O42 Si3 O41 U1 103(3) . . . . ?
O41 Si3 O42 C41 35(2) . . . . ?
O44 Si3 O42 C41 162.2(18) . . . . ?
O43 Si3 O42 C41 -84(2) . . . . ?
O41 Si3 O43 C45 173.4(17) . . . . ?
O44 Si3 O43 C45 49(2) . . . . ?
O42 Si3 O43 C45 -64(2) . . . . ?
O41 Si3 O44 C49 63(2) . . . . ?
O43 Si3 O44 C49 -179(2) . . . . ?
O42 Si3 O44 C49 -62(2) . . . . ?
O63 Si4 O61 U2 178(2) . . . . ?
O64 Si4 O61 U2 -55(2) . . . . ?
O62 Si4 O61 U2 56(2) . . . . ?
O63 Si4 O62 C61 -53(3) . . . . ?
O61 Si4 O62 C61 73(3) . . . . ?
O64 Si4 O62 C61 -170(3) . . . . ?
O61 Si4 O63 C65 13(3) . . . . ?
O64 Si4 O63 C65 -113(3) . . . . ?
O62 Si4 O63 C65 137(3) . . . . ?
O63 Si4 O64 C69 -43(2) . . . . ?
O61 Si4 O64 C69 -171.8(19) . . . . ?
O62 Si4 O64 C69 71(2) . . . . ?
O82 Si5 O81 U2 -134(3) . . . . ?
O84 Si5 O81 U2 104(3) . . . . ?
O83 Si5 O81 U2 -22(3) . . . . ?
K1 Si5 O81 U2 -14(2) . . . . ?
O81 Si5 O82 C81 -76(2) . . . . ?
O84 Si5 O82 C81 50(2) . . . . ?
O83 Si5 O82 C81 167(2) . . . . ?
K1 Si5 O82 C81 -154.3(18) . . . . ?
O81 Si5 O83 C85 -179(2) . . . . ?
O82 Si5 O83 C85 -58(2) . . . . ?
O84 Si5 O83 C85 54(2) . . . . ?
K1 Si5 O83 C85 171(3) . . . . ?
O81 Si5 O83 K1 10.1(12) . . . . ?
O82 Si5 O83 K1 130.8(8) . . . . ?
O84 Si5 O83 K1 -116.8(8) . . . . ?
O81 Si5 O84 C89 -26(3) . . . . ?
O82 Si5 O84 C89 -152(3) . . . . ?
O83 Si5 O84 C89 98(3) . . . . ?
K1 Si5 O84 C89 52(3) . . . . ?
O103 Si6 O101 K1 115.7(8) . . . . ?
O102 Si6 O101 K1 -122.7(8) . . . . ?
O104 Si6 O101 K1 -5.7(8) . . . . ?
O103 Si6 O102 C101 46(2) . . . . ?
O104 Si6 O102 C101 164(2) . . . . ?
O101 Si6 O102 C101 -80(2) . . . . ?
K1 Si6 O102 C101 -143(2) . . . . ?
O102 Si6 O103 C105 -165.2(17) . . . . ?
O104 Si6 O103 C105 80.1(19) . . . . ?
O101 Si6 O103 C105 -38(2) . . . . ?
K1 Si6 O103 C105 23(2) . . . . ?
O103 Si6 O104 C109 62.0(19) . . . . ?
O102 Si6 O104 C109 -52.0(19) . . . . ?
O101 Si6 O104 C109 -175.2(16) . . . . ?
K1 Si6 O104 C109 179(2) . . . . ?
O103 Si6 O104 K1 -116.8(8) . . . . ?
O102 Si6 O104 K1 129.2(7) . . . . ?
O101 Si6 O104 K1 5.9(8) . . . . ?
Si1 O2 C1 C3 48(3) . . . . ?
Si1 O2 C1 C2 166(2) . . . . ?
Si1 O2 C1 C4 -75(3) . . . . ?
Si1 O3 C5 C7 -51(4) . . . . ?
Si1 O3 C5 C8 -171(2) . . . . ?
Si1 O3 C5 C6 73(3) . . . . ?
Si1 O4 C9 C10 -159.5(18) . . . . ?
U1 O4 C9 C10 26(3) . . . . ?
Si1 O4 C9 C11 -34(3) . . . . ?
U1 O4 C9 C11 151.6(15) . . . . ?
Si1 O4 C9 C12 82(2) . . . . ?
U1 O4 C9 C12 -93(2) . . . . ?
Si2 O22 C21 C24 -82(2) . . . . ?
Si2 O22 C21 C22 156.7(16) . . . . ?
Si2 O22 C21 C23 42(2) . . . . ?
Si2 O23 C25 C26 -46(2) . . . . ?
Si2 O23 C25 C27 79(2) . . . . ?
Si2 O23 C25 C28 -163.5(15) . . . . ?
Si2 O24 C29 C31 93(3) . . . . ?
Si2 O24 C29 C32 -34(3) . . . . ?
Si2 O24 C29 C30 -153.8(18) . . . . ?
Si3 O42 C41 C44 39(3) . . . . ?
Si3 O42 C41 C42 -85(3) . . . . ?
Si3 O42 C41 C43 156.0(16) . . . . ?
Si3 O43 C45 C48 -91(2) . . . . ?
Si3 O43 C45 C47 151.4(17) . . . . ?
Si3 O43 C45 C46 33(3) . . . . ?
Si3 O44 C49 C51 -29(4) . . . . ?
Si3 O44 C49 C50 -156.2(19) . . . . ?
Si3 O44 C49 C52 92(3) . . . . ?
Si4 O62 C61 C64 84(4) . . . . ?
Si4 O62 C61 C62 -49(4) . . . . ?
Si4 O62 C61 C63 -161(2) . . . . ?
Si4 O63 C65 C67 180(2) . . . . ?
Si4 O63 C65 C68 60(4) . . . . ?
Si4 O63 C65 C66 -55(4) . . . . ?
Si4 O64 C69 C70 -157(2) . . . . ?
Si4 O64 C69 C71 -31(3) . . . . ?
Si4 O64 C69 C72 85(3) . . . . ?
Si5 O82 C81 C84 41(4) . . . . ?
Si5 O82 C81 C83 166.0(18) . . . . ?
Si5 O82 C81 C82 -82(2) . . . . ?
Si5 O83 C85 C86 -167(2) . . . . ?
K1 O83 C85 C86 4(3) . . . . ?
Si5 O83 C85 C87 -42(3) . . . . ?
K1 O83 C85 C87 129.7(18) . . . . ?
Si5 O83 C85 C88 75(3) . . . . ?
K1 O83 C85 C88 -113.9(18) . . . . ?
Si5 O84 C89 C92 -43(4) . . . . ?
Si5 O84 C89 C90 -163(2) . . . . ?
Si5 O84 C89 C91 74(3) . . . . ?
Si6 O102 C101 C104 -88(3) . . . . ?
Si6 O102 C101 C102 151(2) . . . . ?
Si6 O102 C101 C103 34(4) . . . . ?
Si6 O103 C105 C108 -47(3) . . . . ?
Si6 O103 C105 C106 79(3) . . . . ?
Si6 O103 C105 C107 -165.8(17) . . . . ?
Si6 O104 C109 C112 -36(3) . . . . ?
K1 O104 C109 C112 142.1(16) . . . . ?
Si6 O104 C109 C111 -155.6(17) . . . . ?
K1 O104 C109 C111 23(3) . . . . ?
Si6 O104 C109 C110 86(2) . . . . ?
K1 O104 C109 C110 -96(2) . . . . ?
C132 N1 C121 C122 -156(2) . . . . ?
C138 N1 C121 C122 83(3) . . . . ?
K2 N1 C121 C122 -36(3) . . . . ?
C123 O121 C122 C121 161(2) . . . . ?
K2 O121 C122 C121 -57(3) . . . . ?
N1 C121 C122 O121 62(3) . . . . ?
C122 O121 C123 C124 178(2) . . . . ?
K2 O121 C123 C124 35(3) . . . . ?
C125 O122 C124 C123 -168(2) . . . . ?
K2 O122 C124 C123 55(3) . . . . ?
O121 C123 C124 O122 -62(3) . . . . ?
C124 O122 C125 C126 -178(2) . . . . ?
K2 O122 C125 C126 -46(3) . . . . ?
C127 N2 C126 C125 70(3) . . . . ?
C133 N2 C126 C125 -167(2) . . . . ?
K2 N2 C126 C125 -48(3) . . . . ?
O122 C125 C126 N2 65(3) . . . . ?
C133 N2 C127 C128 80(3) . . . . ?
C126 N2 C127 C128 -157(3) . . . . ?
K2 N2 C127 C128 -40(3) . . . . ?
C129 O123 C128 C127 176(2) . . . . ?
K2 O123 C128 C127 -54(3) . . . . ?
N2 C127 C128 O123 64(4) . . . . ?
C128 O123 C129 C130 -178(2) . . . . ?
K2 O123 C129 C130 50(2) . . . . ?
C131 O124 C130 C129 -171.2(18) . . . . ?
K2 O124 C130 C129 50(2) . . . . ?
O123 C129 C130 O124 -68(3) . . . . ?
C130 O124 C131 C132 174.8(19) . . . . ?
K2 O124 C131 C132 -48(2) . . . . ?
C121 N1 C132 C131 78(3) . . . . ?
C138 N1 C132 C131 -163(2) . . . . ?
K2 N1 C132 C131 -42(2) . . . . ?
O124 C131 C132 N1 62(3) . . . . ?
C127 N2 C133 C134 -161(3) . . . . ?
C126 N2 C133 C134 76(3) . . . . ?
K2 N2 C133 C134 -41(3) . . . . ?
C135 O125 C134 C133 166(2) . . . . ?
K2 O125 C134 C133 -56(3) . . . . ?
N2 C133 C134 O125 66(3) . . . . ?
C134 O125 C135 C136 179(2) . . . . ?
K2 O125 C135 C136 40(3) . . . . ?
C137 O126 C136 C135 -175(2) . . . . ?
K2 O126 C136 C135 50(3) . . . . ?
O125 C135 C136 O126 -61(3) . . . . ?
C136 O126 C137 C138 175(2) . . . . ?
K2 O126 C137 C138 -53(2) . . . . ?
C132 N1 C138 C137 74(3) . . . . ?
C121 N1 C138 C137 -165.9(19) . . . . ?
K2 N1 C138 C137 -47(2) . . . . ?
O126 C137 C138 N1 67(3) . . . . ?
